data_7054060
loop_
_publ_author_name
'Abherv\'e, Alexandre'
'Clemente-Juan, Juan Modesto'
'Clemente-Le\'on, Miguel'
'Coronado, Eugenio'
'Boonmak, Jaursup'
'Youngme, Sujittra'

_publ_section_title
;
 Tuning the nuclearity of iron(iii) polynuclear clusters by using
 tetradentate Schiff-base ligands
;
_journal_issue 5
_journal_name_full 'New Journal of Chemistry'
_journal_page_first 2105
_journal_paper_doi 10.1039/c3nj01516e
_journal_volume 38
_journal_year 2014
_chemical_formula_sum 'C93.5 H142 F3 Fe6.5 N46.5 O15 S10.5'
_chemical_formula_weight 2914.11
_chemical_name_systematic
;
 ?
;
_space_group_crystal_system monoclinic
_space_group_IT_number 15
_space_group_name_Hall '-C 2yc'
_space_group_name_H-M_alt 'C 1 2/c 1'
_symmetry_space_group_name_Hall '-C 2yc'
_symmetry_space_group_name_H-M 'C 1 2/c 1'
_atom_sites_solution_hydrogens geom
_audit_creation_method SHELXL-2013
_cell_angle_alpha 90
_cell_angle_beta 119.372(4)
_cell_angle_gamma 90
_cell_formula_units_Z 8
_cell_length_a 45.2573(13)
_cell_length_b 27.5089(6)
_cell_length_c 28.4547(9)
_cell_measurement_reflns_used 20892
_cell_measurement_temperature 120(2)
_cell_measurement_theta_max 20.1500
_cell_measurement_theta_min 3.0610
_cell_volume 30871.7(19)
_computing_structure_refinement 'SHELXL-2013 (Sheldrick, 2013)'
_diffrn_ambient_temperature 120(2)
_diffrn_detector_area_resol_mean 16.0267
_diffrn_measured_fraction_theta_full 0.998
_diffrn_measured_fraction_theta_max 0.997
_diffrn_measurement_device_type 'SuperNova, Single source at offset, Sapphire3'
_diffrn_radiation_type MoK\a
_diffrn_radiation_wavelength 0.71073
_diffrn_reflns_av_R_equivalents 0.1317
_diffrn_reflns_av_unetI/netI 0.0959
_diffrn_reflns_Laue_measured_fraction_full 0.998
_diffrn_reflns_Laue_measured_fraction_max 0.997
_diffrn_reflns_limit_h_max 56
_diffrn_reflns_limit_h_min -56
_diffrn_reflns_limit_k_max 34
_diffrn_reflns_limit_k_min -33
_diffrn_reflns_limit_l_max 35
_diffrn_reflns_limit_l_min -35
_diffrn_reflns_number 260859
_diffrn_reflns_point_group_measured_fraction_full 0.998
_diffrn_reflns_point_group_measured_fraction_max 0.997
_diffrn_reflns_theta_full 25.242
_diffrn_reflns_theta_max 26.408
_diffrn_reflns_theta_min 2.955
_diffrn_source 'SuperNova (Mo) X-ray Source'
_exptl_absorpt_coefficient_mu 0.803
_exptl_absorpt_correction_T_max 0.946
_exptl_absorpt_correction_T_min 0.778
_exptl_absorpt_correction_type multi-scan
_exptl_crystal_colour red
_exptl_crystal_density_diffrn 1.251
_exptl_crystal_description prism
_exptl_crystal_F_000 12036
_exptl_crystal_size_max 0.330
_exptl_crystal_size_mid 0.110
_exptl_crystal_size_min 0.070
_platon_squeeze_details
;
The subroutine SQUEEZE from PLATON was used to remove the diffracting component of disordered solvents resulting in two voids of ca. 4163 Angstrom3 and 675 electrons/cell plus eight smaller voids of less than 25 Angstrom3 and 5 electrons/cell omitted. This corresponds to ca. 9 CH3OH + 1 H2O molecules per asymmetric unit. The contribution of these molecules has been included in the unit cell contents used in the refinement.
;
_refine_diff_density_max 2.251
_refine_diff_density_min -1.068
_refine_diff_density_rms 0.123
_refine_ls_extinction_method none
_refine_ls_goodness_of_fit_ref 1.081
_refine_ls_hydrogen_treatment constr
_refine_ls_matrix_type full
_refine_ls_number_parameters 1306
_refine_ls_number_reflns 31587
_refine_ls_number_restraints 15
_refine_ls_restrained_S_all 1.082
_refine_ls_R_factor_all 0.1799
_refine_ls_R_factor_gt 0.1149
_refine_ls_shift/su_max 0.000
_refine_ls_shift/su_mean 0.000
_refine_ls_structure_factor_coef Fsqd
_refine_ls_weighting_details 'w=1/[\s^2^(Fo^2^)+(0.2000P)^2^] where P=(Fo^2^+2Fc^2^)/3'
_refine_ls_weighting_scheme calc
_refine_ls_wR_factor_gt 0.3198
_refine_ls_wR_factor_ref 0.3644
_reflns_Friedel_coverage 0.000
_reflns_number_gt 16529
_reflns_number_total 31587
_reflns_threshold_expression 'I > 2\s(I)'
_cod_data_source_file c3nj01516e2.cif
_cod_data_source_block shelx
_cod_original_cell_volume 30871.7(18)
_cod_database_code 7054060
_shelx_space_group_comment
;
The symmetry employed for this shelxl refinement is uniquely defined
by the following loop, which should always be used as a source of
symmetry information in preference to the above space-group names.
They are only intended as comments.
;
_shelx_estimated_absorpt_t_min 0.778
_shelx_estimated_absorpt_t_max 0.946
_shelxl_version_number 2013-4

loop_
_space_group_symop_operation_xyz
'x, y, z'
'-x, y, -z+1/2'
'x+1/2, y+1/2, z'
'-x+1/2, y+1/2, -z+1/2'
'-x, -y, -z'
'x, -y, z-1/2'
'-x+1/2, -y+1/2, -z'
'x+1/2, -y+1/2, z-1/2'

loop_
_atom_site_label
_atom_site_type_symbol
_atom_site_fract_x
_atom_site_fract_y
_atom_site_fract_z
_atom_site_U_iso_or_equiv
_atom_site_adp_type
_atom_site_occupancy
_atom_site_site_symmetry_order
_atom_site_calc_flag
_atom_site_refinement_flags_posn
_atom_site_refinement_flags_adp
_atom_site_refinement_flags_occupancy
_atom_site_disorder_assembly
_atom_site_disorder_group
C1 C 0.06894(15) 0.3916(2) 0.2277(2) 0.0471(15) Uani 1 1 d . . . . .
H1 H 0.0734 0.3580 0.2359 0.056 Uiso 1 1 calc R U . . .
C2 C 0.04294(17) 0.4626(3) 0.2114(3) 0.0553(17) Uani 1 1 d . . . . .
C3 C 0.0189(2) 0.4999(3) 0.2066(4) 0.083(3) Uani 1 1 d . . . . .
H3A H -0.0032 0.4850 0.1954 0.125 Uiso 1 1 calc R U . . .
H3B H 0.0167 0.5240 0.1797 0.125 Uiso 1 1 calc R U . . .
H3C H 0.0270 0.5160 0.2416 0.125 Uiso 1 1 calc R U . . .
C4 C 0.07236(17) 0.4658(2) 0.2069(2) 0.0499(15) Uani 1 1 d . . . . .
C5 C 0.08711(18) 0.5043(2) 0.1925(3) 0.0520(16) Uani 1 1 d . . . . .
H5 H 0.0772 0.5358 0.1851 0.062 Uiso 1 1 calc R U . . .
C6 C 0.1289(2) 0.5347(3) 0.1730(3) 0.0598(18) Uani 1 1 d . . . . .
H6A H 0.1539 0.5325 0.1940 0.072 Uiso 1 1 calc R U . . .
H6B H 0.1221 0.5667 0.1806 0.072 Uiso 1 1 calc R U . . .
C7 C 0.1175(2) 0.5310(3) 0.1139(3) 0.065(2) Uani 1 1 d . . . . .
H7A H 0.1270 0.5586 0.1031 0.078 Uiso 1 1 calc R U . . .
H7B H 0.0925 0.5330 0.0929 0.078 Uiso 1 1 calc R U . . .
C8 C 0.1568(2) 0.4830(4) 0.1001(4) 0.083(3) Uani 1 1 d . . . . .
H8 H 0.1699 0.5117 0.1062 0.100 Uiso 1 1 calc R U . . .
C9 C 0.1676(2) 0.4377(4) 0.0895(4) 0.083(3) Uani 1 1 d . . . . .
C10 C 0.1973(3) 0.4224(6) 0.0892(6) 0.135(5) Uani 1 1 d . . . . .
C11 C 0.2269(3) 0.4519(6) 0.0936(9) 0.211(9) Uani 1 1 d . . . . .
H11A H 0.2448 0.4533 0.1314 0.316 Uiso 1 1 calc R U . . .
H11B H 0.2192 0.4850 0.0804 0.316 Uiso 1 1 calc R U . . .
H11C H 0.2357 0.4366 0.0719 0.316 Uiso 1 1 calc R U . . .
C12 C 0.1642(2) 0.3597(4) 0.0758(4) 0.086(3) Uani 1 1 d . . . . .
H12 H 0.1563 0.3271 0.0698 0.103 Uiso 1 1 calc R U . . .
C13 C 0.0832(2) 0.4699(3) -0.0327(3) 0.0642(19) Uani 1 1 d . . . . .
H13 H 0.0936 0.5006 -0.0197 0.077 Uiso 1 1 calc R U . . .
C14 C 0.0545(2) 0.4103(3) -0.0900(3) 0.065(2) Uani 1 1 d . . . . .
C15 C 0.0367(3) 0.3855(3) -0.1414(3) 0.098(3) Uani 1 1 d . . . . .
H15A H 0.0134 0.3976 -0.1615 0.147 Uiso 1 1 calc R U . . .
H15B H 0.0364 0.3505 -0.1353 0.147 Uiso 1 1 calc R U . . .
H15C H 0.0483 0.3915 -0.1622 0.147 Uiso 1 1 calc R U . . .
C16 C 0.06668(16) 0.3959(2) -0.0362(3) 0.0496(15) Uani 1 1 d . . . . .
C17 C 0.06530(16) 0.3513(2) -0.0117(3) 0.0456(14) Uani 1 1 d . . . . .
H17 H 0.0540 0.3237 -0.0331 0.055 Uiso 1 1 calc R U . . .
C18 C 0.08056(17) 0.3033(2) 0.0665(3) 0.0543(17) Uani 1 1 d . . . . .
H18A H 0.1045 0.2950 0.0920 0.065 Uiso 1 1 calc R U . . .
H18B H 0.0711 0.2770 0.0392 0.065 Uiso 1 1 calc R U . . .
C19 C 0.06126(16) 0.3053(3) 0.0965(2) 0.0521(16) Uani 1 1 d . . . . .
H19A H 0.0699 0.2800 0.1248 0.063 Uiso 1 1 calc R U . . .
H19B H 0.0650 0.3373 0.1144 0.063 Uiso 1 1 calc R U . . .
C20 C 0.00250(18) 0.3306(2) 0.0547(2) 0.0525(17) Uani 1 1 d . . . . .
H20 H 0.0096 0.3612 0.0722 0.063 Uiso 1 1 calc R U . . .
C21 C -0.03142(18) 0.3204(3) 0.0227(3) 0.0573(17) Uani 1 1 d . . . . .
C22 C -0.0619(2) 0.3459(3) 0.0087(3) 0.071(2) Uani 1 1 d . . . . .
C23 C -0.0679(3) 0.3945(3) 0.0230(4) 0.097(3) Uani 1 1 d . . . . .
H23A H -0.0919 0.3980 0.0124 0.146 Uiso 1 1 calc R U . . .
H23B H -0.0617 0.4189 0.0043 0.146 Uiso 1 1 calc R U . . .
H23C H -0.0540 0.3992 0.0621 0.146 Uiso 1 1 calc R U . . .
C24 C -0.07401(18) 0.2737(3) -0.0292(3) 0.067(2) Uani 1 1 d . . . . .
H24 H -0.0872 0.2469 -0.0497 0.081 Uiso 1 1 calc R U . . .
C25 C 0.00238(16) 0.2247(2) 0.1352(3) 0.0541(17) Uani 1 1 d . . . . .
H25 H 0.0165 0.2517 0.1534 0.065 Uiso 1 1 calc R U . . .
C26 C -0.03133(18) 0.1608(3) 0.1185(3) 0.0634(19) Uani 1 1 d . . . . .
C27 C -0.0512(2) 0.1238(3) 0.1277(4) 0.087(3) Uani 1 1 d . . . . .
H27A H -0.0722 0.1175 0.0939 0.131 Uiso 1 1 calc R U . . .
H27B H -0.0566 0.1353 0.1551 0.131 Uiso 1 1 calc R U . . .
H27C H -0.0379 0.0937 0.1401 0.131 Uiso 1 1 calc R U . . .
C28 C -0.02651(16) 0.1708(2) 0.0757(3) 0.064(2) Uani 1 1 d . . . . .
C29 C -0.03837(18) 0.1486(3) 0.0227(3) 0.062(2) Uani 1 1 d . . . . .
H29 H -0.0533 0.1216 0.0120 0.075 Uiso 1 1 calc R U . . .
C30 C -0.03952(19) 0.1417(3) -0.0617(4) 0.090(3) Uani 1 1 d . . . . .
H30A H -0.0424 0.1666 -0.0887 0.108 Uiso 1 1 calc R U . . .
H30B H -0.0618 0.1260 -0.0738 0.108 Uiso 1 1 calc R U . . .
C31 C -0.0147(2) 0.1039(4) -0.0593(5) 0.112(4) Uani 1 1 d . . . . .
H31A H -0.0129 0.0776 -0.0343 0.135 Uiso 1 1 calc R U . . .
H31B H -0.0232 0.0894 -0.0955 0.135 Uiso 1 1 calc R U . . .
C32 C 0.0269(3) 0.1353(5) -0.0766(5) 0.123(5) Uani 1 1 d . . . . .
H32 H 0.0120 0.1275 -0.1133 0.147 Uiso 1 1 calc R U . . .
C33 C 0.0578(4) 0.1585(7) -0.0605(6) 0.159(2) Uani 1 1 d . . . . .
C34 C 0.0738(3) 0.1802(7) -0.0873(6) 0.159(2) Uani 1 1 d . . . . .
C35 C 0.0635(3) 0.1786(6) -0.1453(5) 0.159(2) Uani 1 1 d . . . . .
H35A H 0.0519 0.2090 -0.1626 0.238 Uiso 1 1 calc R U . . .
H35B H 0.0481 0.1511 -0.1623 0.238 Uiso 1 1 calc R U . . .
H35C H 0.0836 0.1748 -0.1494 0.238 Uiso 1 1 calc R U . . .
C36 C 0.1050(4) 0.1898(6) -0.0003(6) 0.159(2) Uani 1 1 d . . . . .
H36 H 0.1241 0.1974 0.0336 0.190 Uiso 1 1 calc R U . . .
C37 C 0.0789(3) 0.0329(5) 0.0078(7) 0.198(4) Uani 1 1 d . . . . .
H37 H 0.0602 0.0281 -0.0273 0.237 Uiso 1 1 calc R U . . .
C38 C 0.1294(3) 0.0215(5) 0.0841(7) 0.198(4) Uani 1 1 d . . . . .
C39 C 0.1635(4) -0.0022(7) 0.1210(8) 0.270(13) Uani 1 1 d . . . . .
H39A H 0.1726 0.0106 0.1576 0.405 Uiso 1 1 calc R U . . .
H39B H 0.1793 0.0049 0.1077 0.405 Uiso 1 1 calc R U . . .
H39C H 0.1605 -0.0375 0.1214 0.405 Uiso 1 1 calc R U . . .
C40 C 0.1157(3) 0.0649(5) 0.0856(7) 0.198(4) Uani 1 1 d . . . . .
C41 C 0.1270(2) 0.1033(4) 0.1253(5) 0.123(5) Uani 1 1 d . . . . .
H41 H 0.1484 0.1017 0.1571 0.147 Uiso 1 1 calc R U . . .
C42 C 0.11710(19) 0.1798(3) 0.1553(3) 0.068(2) Uani 1 1 d . . . . .
H42A H 0.1182 0.2105 0.1381 0.081 Uiso 1 1 calc R U . . .
H42B H 0.1401 0.1727 0.1853 0.081 Uiso 1 1 calc R U . . .
C43 C 0.09356(17) 0.1864(2) 0.1776(3) 0.0572(18) Uani 1 1 d . . . . .
H43A H 0.0962 0.2196 0.1924 0.069 Uiso 1 1 calc R U . . .
H43B H 0.0699 0.1829 0.1480 0.069 Uiso 1 1 calc R U . . .
C44 C 0.0769(2) 0.1206(3) 0.2152(4) 0.095(3) Uani 1 1 d . . . . .
H44 H 0.0557 0.1206 0.1828 0.114 Uiso 1 1 calc R U . . .
C45 C 0.0820(3) 0.0883(3) 0.2552(5) 0.109(4) Uani 1 1 d . . . . .
C46 C 0.0609(4) 0.0555(6) 0.2620(8) 0.197(9) Uani 1 1 d . . . . .
C47 C 0.0232(4) 0.0400(8) 0.2269(10) 0.325(19) Uani 1 1 d . . . . .
H47A H 0.0177 0.0149 0.2459 0.488 Uiso 0.5 1 calc R U P . .
H47B H 0.0196 0.0271 0.1924 0.488 Uiso 0.5 1 calc R U P . .
H47C H 0.0085 0.0683 0.2203 0.488 Uiso 0.5 1 calc R U P . .
H47D H 0.0128 0.0586 0.1932 0.488 Uiso 0.5 1 calc R U P . .
H47E H 0.0109 0.0465 0.2467 0.488 Uiso 0.5 1 calc R U P . .
H47F H 0.0220 0.0052 0.2187 0.488 Uiso 0.5 1 calc R U P . .
C48 C 0.1108(3) 0.0626(4) 0.3385(5) 0.110(4) Uani 1 1 d . . . . .
H48 H 0.1281 0.0581 0.3748 0.132 Uiso 1 1 calc R U . . .
C49 C 0.08954(16) 0.2246(3) 0.3064(3) 0.0576(17) Uani 1 1 d . . . . .
H49 H 0.0758 0.2333 0.2696 0.069 Uiso 1 1 calc R U . . .
C50 C 0.1096(2) 0.2203(3) 0.3934(3) 0.076(2) Uani 1 1 d . . . . .
C51 C 0.1115(2) 0.2298(4) 0.4475(4) 0.094(3) Uani 1 1 d . . . . .
H51A H 0.1161 0.1992 0.4676 0.141 Uiso 1 1 calc R U . . .
H51B H 0.0900 0.2433 0.4416 0.141 Uiso 1 1 calc R U . . .
H51C H 0.1298 0.2530 0.4683 0.141 Uiso 1 1 calc R U . . .
C52 C 0.1295(2) 0.1946(3) 0.3800(3) 0.074(2) Uani 1 1 d . . . . .
C53 C 0.1597(2) 0.1668(3) 0.4095(3) 0.076(2) Uani 1 1 d . . . . .
H53 H 0.1695 0.1635 0.4475 0.091 Uiso 1 1 calc R U . . .
C54 C 0.2057(2) 0.1186(4) 0.4163(4) 0.090(3) Uani 1 1 d . . . . .
H54A H 0.2048 0.0883 0.3968 0.108 Uiso 1 1 calc R U . . .
H54B H 0.2080 0.1093 0.4516 0.108 Uiso 1 1 calc R U . . .
C55 C 0.2369(2) 0.1488(4) 0.4257(4) 0.095(3) Uani 1 1 d . . . . .
H55A H 0.2379 0.1791 0.4452 0.114 Uiso 1 1 calc R U . . .
H55B H 0.2579 0.1301 0.4483 0.114 Uiso 1 1 calc R U . . .
C56 C 0.2515(2) 0.1359(4) 0.3576(4) 0.098(3) Uani 1 1 d . . . . .
H56 H 0.2655 0.1101 0.3793 0.118 Uiso 1 1 calc R U . . .
C57 C 0.2499(2) 0.1449(4) 0.3084(4) 0.092(3) Uani 1 1 d . . . . .
C58 C 0.2643(3) 0.1260(4) 0.2807(5) 0.116(4) Uani 1 1 d . . . . .
C59 C 0.2888(3) 0.0841(5) 0.2954(6) 0.155(6) Uani 1 1 d . . . . .
H59A H 0.2764 0.0533 0.2881 0.233 Uiso 1 1 calc R U . . .
H59B H 0.3057 0.0860 0.3337 0.233 Uiso 1 1 calc R U . . .
H59C H 0.3002 0.0858 0.2737 0.233 Uiso 1 1 calc R U . . .
C60 C 0.2298(2) 0.1842(4) 0.2332(4) 0.099(3) Uani 1 1 d . . . . .
H60 H 0.2167 0.2052 0.2036 0.119 Uiso 1 1 calc R U . . .
C61 C 0.2911(2) 0.2527(4) 0.3928(5) 0.1215(16) Uani 1 1 d . . . . .
H61 H 0.3000 0.2252 0.4157 0.146 Uiso 1 1 calc R U . . .
C62 C 0.2882(2) 0.3228(4) 0.3556(4) 0.1215(16) Uani 1 1 d . . . . .
C63 C 0.3008(2) 0.3689(4) 0.3485(5) 0.1215(16) Uani 1 1 d . . . . .
H63A H 0.2901 0.3954 0.3578 0.182 Uiso 1 1 calc R U . . .
H63B H 0.2954 0.3723 0.3108 0.182 Uiso 1 1 calc R U . . .
H63C H 0.3254 0.3703 0.3720 0.182 Uiso 1 1 calc R U . . .
C64 C 0.2575(2) 0.2992(4) 0.3326(5) 0.1215(16) Uani 1 1 d . . . . .
C65 C 0.2249(2) 0.3134(4) 0.2857(4) 0.097(3) Uani 1 1 d . . . . .
H65 H 0.2227 0.3430 0.2669 0.116 Uiso 1 1 calc R U . . .
C66 C 0.16635(17) 0.2962(3) 0.2246(3) 0.065(2) Uani 1 1 d . . . . .
H66A H 0.1684 0.3231 0.2033 0.078 Uiso 1 1 calc R U . . .
H66B H 0.1578 0.2672 0.2010 0.078 Uiso 1 1 calc R U . . .
C67 C 0.14217(16) 0.3098(2) 0.2428(3) 0.0596(19) Uani 1 1 d . . . . .
H67A H 0.1187 0.3077 0.2122 0.071 Uiso 1 1 calc R U . . .
H67B H 0.1442 0.2870 0.2711 0.071 Uiso 1 1 calc R U . . .
C68 C 0.16516(16) 0.3652(3) 0.3167(3) 0.0581(18) Uani 1 1 d . . . . .
H68 H 0.1724 0.3384 0.3408 0.070 Uiso 1 1 calc R U . . .
C69 C 0.1712(2) 0.4147(3) 0.3354(3) 0.068(2) Uani 1 1 d . . . . .
C70 C 0.1893(3) 0.4351(4) 0.3858(3) 0.099(3) Uani 1 1 d . . . . .
C71 C 0.2114(4) 0.4120(5) 0.4425(4) 0.158(6) Uani 1 1 d . . . . .
H71A H 0.1983 0.3866 0.4484 0.237 Uiso 1 1 calc R U . . .
H71B H 0.2179 0.4371 0.4702 0.237 Uiso 1 1 calc R U . . .
H71C H 0.2318 0.3976 0.4445 0.237 Uiso 1 1 calc R U . . .
C72 C 0.1662(2) 0.4935(3) 0.3238(3) 0.080(2) Uani 1 1 d . . . . .
H72 H 0.1603 0.5249 0.3078 0.096 Uiso 1 1 calc R U . . .
C100 C 0.2062(2) 0.4372(4) 0.2271(5) 0.098(3) Uani 1 1 d . . . . .
C101 C 0.0348(2) 0.4615(3) 0.0700(3) 0.0616(19) Uani 1 1 d . . . . .
C102 C 0.0003(3) 0.2521(3) -0.0908(4) 0.099(3) Uani 1 1 d . . . . .
C103 C 0.0182(3) 0.0657(4) 0.0763(5) 0.126(5) Uani 1 1 d . . . . .
C104 C 0.1818(3) 0.0660(5) 0.2787(5) 0.123(4) Uani 1 1 d . . . . .
C105 C 0.2007(2) 0.2680(3) 0.4159(4) 0.083(3) Uani 1 1 d . . . . .
Fe1 Fe 0.13379(2) 0.42278(3) 0.21399(4) 0.0469(3) Uani 1 1 d . . . . .
Fe2 Fe 0.10207(2) 0.41545(3) 0.08305(4) 0.0439(2) Uani 1 1 d . . . . .
Fe3 Fe 0.00425(2) 0.22870(3) 0.02150(4) 0.0526(3) Uani 1 1 d . . . . .
Fe4 Fe 0.05848(3) 0.13899(4) 0.04161(5) 0.0865(5) Uani 1 1 d . . . . .
Fe5 Fe 0.14447(3) 0.15158(4) 0.29834(4) 0.0675(3) Uani 1 1 d . . . . .
Fe6 Fe 0.20918(2) 0.22244(4) 0.32251(4) 0.0687(3) Uani 1 1 d . . . . .
N1 N 0.08802(12) 0.42057(17) 0.2178(2) 0.0424(11) Uani 1 1 d . . . . .
N2 N 0.04198(13) 0.4153(2) 0.2247(2) 0.0534(14) Uani 1 1 d . . . . .
H2 H 0.0263 0.4023 0.2305 0.064 Uiso 1 1 calc R U . . .
N3 N 0.11391(14) 0.49608(18) 0.1897(2) 0.0479(12) Uani 1 1 d . . . . .
N4 N 0.12914(16) 0.4839(2) 0.1013(2) 0.0620(16) Uani 1 1 d . . . . .
N5 N 0.1939(2) 0.3751(4) 0.0793(5) 0.132(4) Uani 1 1 d . . . . .
H5A H 0.2084 0.3566 0.0755 0.158 Uiso 1 1 calc R U . . .
N6 N 0.14830(15) 0.3974(3) 0.0821(2) 0.0658(17) Uani 1 1 d . . . . .
N7 N 0.08383(14) 0.4337(2) -0.0019(2) 0.0544(14) Uani 1 1 d . . . . .
N8 N 0.06570(16) 0.4573(2) -0.0853(3) 0.0658(16) Uani 1 1 d . . . . .
H8A H 0.0620 0.4764 -0.1125 0.079 Uiso 1 1 calc R U . . .
N9 N 0.07948(12) 0.34926(17) 0.0393(2) 0.0425(12) Uani 1 1 d . . . . .
N10 N 0.02470(13) 0.2979(2) 0.0605(2) 0.0502(13) Uani 1 1 d . . . . .
N11 N -0.08718(17) 0.3162(3) -0.0240(3) 0.0779(19) Uani 1 1 d . . . . .
H11 H -0.1089 0.3233 -0.0396 0.093 Uiso 1 1 calc R U . . .
N12 N -0.04045(13) 0.27426(19) -0.0021(2) 0.0534(14) Uani 1 1 d . . . . .
N13 N -0.00541(13) 0.21061(19) 0.0859(2) 0.0504(13) Uani 1 1 d . . . . .
N14 N -0.01221(13) 0.1959(2) 0.1560(2) 0.0559(14) Uani 1 1 d . . . . .
H14 H -0.0100 0.1989 0.1884 0.067 Uiso 1 1 calc R U . . .
N15 N -0.02856(14) 0.1658(2) -0.0092(3) 0.0646(17) Uani 1 1 d . . . . .
N16 N 0.01944(18) 0.1252(3) -0.0410(4) 0.099(3) Uani 1 1 d . . . . .
N17 N 0.1021(3) 0.2016(5) -0.0506(4) 0.159(2) Uani 1 1 d . . . . .
H17A H 0.1161 0.2194 -0.0564 0.190 Uiso 1 1 calc R U . . .
N18 N 0.0783(3) 0.1676(5) -0.0060(4) 0.159(2) Uani 1 1 d . . . . .
N19 N 0.0840(2) 0.0707(4) 0.0403(5) 0.198(4) Uani 1 1 d . . . . .
N20 N 0.1062(2) 0.0021(4) 0.0354(5) 0.198(4) Uani 1 1 d . . . . .
H20A H 0.1084 -0.0263 0.0232 0.237 Uiso 1 1 calc R U . . .
N21 N 0.10655(15) 0.1406(2) 0.1160(3) 0.081(2) Uani 1 1 d . . . . .
N22 N 0.09994(14) 0.1509(2) 0.2203(2) 0.0589(15) Uani 1 1 d . . . . .
N23 N 0.0821(4) 0.0380(4) 0.3147(6) 0.178(6) Uani 1 1 d . . . . .
H23 H 0.0769 0.0139 0.3297 0.214 Uiso 1 1 calc R U . . .
N24 N 0.11210(19) 0.0945(2) 0.3045(3) 0.081(2) Uani 1 1 d . . . . .
N25 N 0.11665(13) 0.1970(2) 0.3250(2) 0.0606(15) Uani 1 1 d . . . . .
N26 N 0.08403(14) 0.2387(2) 0.3457(3) 0.0660(16) Uani 1 1 d . . . . .
H26 H 0.0670 0.2568 0.3421 0.079 Uiso 1 1 calc R U . . .
N27 N 0.17366(16) 0.1461(3) 0.3848(3) 0.081(2) Uani 1 1 d . . . . .
N28 N 0.23489(15) 0.1605(3) 0.3747(3) 0.083(2) Uani 1 1 d . . . . .
N29 N 0.2520(2) 0.1524(4) 0.2343(4) 0.112(3) Uani 1 1 d . . . . .
H29A H 0.2578 0.1488 0.2092 0.134 Uiso 1 1 calc R U . . .
N30 N 0.22826(15) 0.1832(3) 0.2779(3) 0.081(2) Uani 1 1 d . . . . .
N31 N 0.25915(19) 0.2583(4) 0.3555(4) 0.1215(16) Uani 1 1 d . . . . .
N32 N 0.30864(19) 0.2908(3) 0.3936(4) 0.1215(16) Uani 1 1 d . . . . .
H32A H 0.3305 0.2948 0.4156 0.146 Uiso 1 1 calc R U . . .
N33 N 0.20015(14) 0.2853(2) 0.2714(2) 0.0638(16) Uani 1 1 d . . . . .
N34 N 0.14901(12) 0.3596(2) 0.2643(2) 0.0567(14) Uani 1 1 d . . . . .
N35 N 0.1860(2) 0.4841(3) 0.3792(3) 0.110(3) Uani 1 1 d . . . . .
H35 H 0.1947 0.5060 0.4050 0.132 Uiso 1 1 calc R U . . .
N36 N 0.15720(14) 0.4516(2) 0.2974(2) 0.0598(15) Uani 1 1 d . . . . .
N100 N 0.18032(15) 0.4369(3) 0.2218(2) 0.0710(18) Uani 1 1 d . . . . .
N101 N 0.05795(13) 0.44415(19) 0.0723(2) 0.0467(12) Uani 1 1 d . . . . .
N102 N 0.00118(17) 0.2457(3) -0.0503(3) 0.0772(19) Uani 1 1 d . . . . .
N103 N 0.0362(2) 0.0961(3) 0.0730(4) 0.107(3) Uani 1 1 d . . . . .
N104 N 0.16718(18) 0.0963(3) 0.2828(3) 0.084(2) Uani 1 1 d . . . . .
N105 N 0.20391(17) 0.2553(3) 0.3819(3) 0.079(2) Uani 1 1 d . . . . .
O1 O 0.11714(10) 0.39230(16) 0.15015(16) 0.0480(10) Uani 1 1 d . . . . .
O2 O 0.04392(11) 0.19680(17) 0.05127(19) 0.0600(13) Uani 1 1 d . . . . .
O3 O 0.16642(10) 0.19971(19) 0.28600(18) 0.0660(14) Uani 1 1 d . . . . .
S100 S 0.24195(8) 0.4381(2) 0.2265(2) 0.207(3) Uani 1 1 d . . . . .
S101 S 0.00032(8) 0.48718(17) 0.06532(13) 0.1530(17) Uani 1 1 d . . . . .
S102 S -0.0019(2) 0.25961(17) -0.1470(2) 0.244(4) Uani 1 1 d . . . . .
S103 S -0.00640(10) 0.02711(13) 0.0792(3) 0.191(2) Uani 1 1 d . . . . .
S104 S 0.20533(11) 0.02449(19) 0.2714(3) 0.236(3) Uani 1 1 d . . . . .
S105 S 0.19318(9) 0.28224(14) 0.46656(11) 0.1274(12) Uani 1 1 d . . . . .
Fe7 Fe 0.0000 0.29954(4) 0.2500 0.0490(3) Uani 1 2 d S T P . .
F1 F 0.03521(8) 0.29739(12) 0.23200(14) 0.0491(8) Uani 1 1 d . . . . .
F2 F -0.03422(9) 0.29947(13) 0.17322(16) 0.0573(9) Uani 1 1 d . . . . .
F3 F 0.0000 0.37068(17) 0.2500 0.0577(14) Uani 1 2 d S T P . .
F4 F 0.0000 0.22722(17) 0.2500 0.0565(13) Uani 1 2 d S T P . .
N200 N 0.3483(4) 0.1125(4) 0.2086(6) 0.147(4) Uani 1 1 d . . . . .
C200 C 0.3754(5) 0.1111(6) 0.2163(7) 0.143(6) Uani 1 1 d . . . . .
S200 S 0.41570(17) 0.11221(17) 0.2299(2) 0.186(2) Uani 1 1 d . . . . .
N300 N 0.8423(2) 0.3474(5) 0.9441(4) 0.121(4) Uani 1 1 d . . . . .
C300 C 0.8390(2) 0.3776(3) 0.9518(4) 0.060(3) Uani 1 1 d . . . . .
S300 S 0.83072(8) 0.43141(12) 0.97350(13) 0.1105(9) Uani 1 1 d . . . . .
N400 N 0.1200(5) 0.9041(8) 0.0066(8) 0.081(5) Uiso 0.6 1 d . . P A 1
C400 C 0.1386(4) 0.9140(5) -0.0017(5) 0.059(3) Uiso 0.6 1 d . . P A 1
S400 S 0.1741(2) 0.9332(3) -0.0007(3) 0.143(2) Uiso 0.6 1 d . . P A 1
N500 N 0.1237(8) 0.8864(10) 0.0319(11) 0.134(10) Uiso 0.4 1 d D . P B 2
C500 C 0.1245(12) 0.9074(17) -0.0018(16) 0.11(2) Uiso 0.4 1 d D . P B 2
S500 S 0.1436(5) 0.9404(7) -0.0287(8) 0.231(7) Uiso 0.4 1 d D . P B 2
N600 N 0.0545(3) 0.9636(5) 0.3674(5) 0.075(4) Uiso 0.5 1 d D . P . .
C600 C 0.0422(4) 0.9389(6) 0.3334(6) 0.069(4) Uiso 0.5 1 d D . P . .
S600 S 0.0057(4) 0.9137(6) 0.2824(5) 0.263(7) Uiso 0.5 1 d D . P . .
N700 N 0.1942(5) 0.1601(6) 0.0851(8) 0.115(6) Uiso 0.5 1 d D . P . .
C700 C 0.1908(11) 0.1975(10) 0.0946(18) 0.224(18) Uiso 0.5 1 d D . P . .
S700 S 0.17374(16) 0.2414(2) 0.1120(2) 0.1073(17) Uiso 0.5 1 d D . P . .
N800 N 0.1514(6) 0.5809(12) 0.4392(14) 0.214(13) Uiso 0.5 1 d D . P . .
C800 C 0.1778(6) 0.5826(10) 0.4454(13) 0.154(10) Uiso 0.5 1 d D . P . .
S800 S 0.2130(4) 0.5538(6) 0.4588(6) 0.241(5) Uiso 0.5 1 d D . P . .
O1M O 0.06845(15) 0.5241(2) 0.8455(2) 0.0798(15) Uiso 1 1 d . . . . .
C1M C 0.1008(3) 0.5153(4) 0.8475(4) 0.095(3) Uiso 1 1 d . . . . .
O2M O 0.92659(17) 0.3796(2) 0.1411(3) 0.0960(19) Uiso 1 1 d . . . . .
C2M C 0.8929(3) 0.3590(4) 0.1136(4) 0.104(3) Uiso 1 1 d . . . . .

loop_
_atom_site_aniso_label
_atom_site_aniso_U_11
_atom_site_aniso_U_22
_atom_site_aniso_U_33
_atom_site_aniso_U_23
_atom_site_aniso_U_13
_atom_site_aniso_U_12
C1 0.038(3) 0.050(4) 0.054(4) -0.001(3) 0.023(3) -0.006(3)
C2 0.051(4) 0.058(4) 0.065(4) 0.006(3) 0.035(3) 0.001(3)
C3 0.096(6) 0.065(5) 0.131(8) 0.016(5) 0.089(6) 0.015(5)
C4 0.059(4) 0.048(4) 0.043(3) 0.005(3) 0.025(3) 0.006(3)
C5 0.063(4) 0.048(4) 0.055(4) -0.004(3) 0.037(3) -0.005(3)
C6 0.081(5) 0.052(4) 0.064(4) -0.019(3) 0.049(4) -0.023(4)
C7 0.084(5) 0.048(4) 0.070(5) -0.005(3) 0.043(4) -0.028(4)
C8 0.089(6) 0.092(7) 0.091(6) -0.025(5) 0.062(5) -0.041(5)
C9 0.063(5) 0.109(7) 0.103(7) -0.036(6) 0.060(5) -0.037(5)
C10 0.078(7) 0.181(14) 0.177(13) -0.039(11) 0.087(8) -0.027(8)
C11 0.116(11) 0.199(16) 0.38(3) -0.096(17) 0.171(16) -0.086(11)
C12 0.068(5) 0.100(7) 0.098(7) -0.003(5) 0.048(5) 0.016(5)
C13 0.083(5) 0.046(4) 0.081(6) 0.003(4) 0.054(5) 0.004(4)
C14 0.075(5) 0.053(5) 0.068(5) 0.014(4) 0.036(4) 0.017(4)
C15 0.139(9) 0.087(6) 0.043(4) 0.006(4) 0.026(5) 0.010(6)
C16 0.049(4) 0.048(4) 0.050(4) -0.004(3) 0.023(3) 0.010(3)
C17 0.054(4) 0.037(3) 0.049(4) -0.007(3) 0.028(3) -0.001(3)
C18 0.049(4) 0.047(4) 0.062(4) 0.014(3) 0.023(3) 0.010(3)
C19 0.051(4) 0.056(4) 0.039(3) 0.003(3) 0.013(3) -0.003(3)
C20 0.073(5) 0.033(3) 0.041(3) 0.000(3) 0.020(3) 0.006(3)
C21 0.056(4) 0.062(4) 0.052(4) 0.010(3) 0.025(3) 0.014(3)
C22 0.079(6) 0.062(5) 0.071(5) 0.007(4) 0.037(5) 0.024(4)
C23 0.111(8) 0.081(6) 0.087(6) 0.002(5) 0.039(6) 0.047(6)
C24 0.046(4) 0.081(6) 0.065(5) 0.002(4) 0.019(4) 0.007(4)
C25 0.041(4) 0.043(4) 0.068(5) 0.000(3) 0.019(3) 0.006(3)
C26 0.052(4) 0.053(4) 0.073(5) -0.003(4) 0.021(4) 0.003(3)
C27 0.089(6) 0.055(5) 0.099(7) -0.001(4) 0.032(5) -0.007(4)
C28 0.035(3) 0.038(4) 0.082(5) -0.017(4) 0.001(3) -0.002(3)
C29 0.043(4) 0.044(4) 0.076(5) -0.018(4) 0.011(4) 0.004(3)
C30 0.049(4) 0.088(6) 0.087(6) -0.058(5) -0.001(4) 0.005(4)
C31 0.048(5) 0.096(7) 0.147(9) -0.080(7) 0.012(5) -0.005(5)
C32 0.073(7) 0.148(10) 0.113(9) -0.101(8) 0.019(6) 0.001(6)
C33 0.109(4) 0.246(6) 0.129(4) -0.096(4) 0.064(3) -0.028(4)
C34 0.109(4) 0.246(6) 0.129(4) -0.096(4) 0.064(3) -0.028(4)
C35 0.109(4) 0.246(6) 0.129(4) -0.096(4) 0.064(3) -0.028(4)
C36 0.109(4) 0.246(6) 0.129(4) -0.096(4) 0.064(3) -0.028(4)
C37 0.091(3) 0.160(5) 0.221(6) -0.119(5) -0.017(3) 0.067(3)
C38 0.091(3) 0.160(5) 0.221(6) -0.119(5) -0.017(3) 0.067(3)
C39 0.158(14) 0.236(19) 0.28(2) -0.086(16) 0.001(14) 0.159(15)
C40 0.091(3) 0.160(5) 0.221(6) -0.119(5) -0.017(3) 0.067(3)
C41 0.058(5) 0.123(9) 0.126(9) -0.045(7) -0.003(5) 0.040(6)
C42 0.060(5) 0.058(5) 0.067(5) -0.016(4) 0.017(4) 0.006(4)
C43 0.045(4) 0.043(4) 0.069(4) 0.001(3) 0.016(3) 0.010(3)
C44 0.071(6) 0.074(6) 0.088(6) 0.002(5) -0.002(5) 0.002(5)
C45 0.107(8) 0.047(5) 0.121(8) 0.024(5) 0.017(7) -0.020(5)
C46 0.159(14) 0.116(11) 0.217(17) 0.073(12) 0.016(12) -0.037(10)
C47 0.143(14) 0.24(2) 0.36(3) 0.14(2) -0.057(17) -0.118(15)
C48 0.099(8) 0.072(7) 0.138(10) 0.012(7) 0.041(7) 0.021(6)
C49 0.040(4) 0.060(4) 0.063(4) -0.003(3) 0.018(3) 0.000(3)
C50 0.054(5) 0.079(6) 0.076(6) -0.018(4) 0.018(4) -0.005(4)
C51 0.072(6) 0.100(7) 0.095(7) -0.005(5) 0.029(5) -0.002(5)
C52 0.059(5) 0.081(6) 0.063(5) -0.004(4) 0.016(4) -0.001(4)
C53 0.053(5) 0.093(6) 0.054(5) 0.012(4) 0.004(4) 0.005(4)
C54 0.069(6) 0.103(7) 0.068(5) 0.023(5) 0.009(4) 0.050(5)
C55 0.052(5) 0.115(8) 0.070(6) 0.018(5) -0.007(4) 0.036(5)
C56 0.042(5) 0.104(7) 0.103(8) 0.021(6) -0.001(5) 0.031(5)
C57 0.071(6) 0.099(7) 0.094(7) 0.015(6) 0.031(5) 0.038(5)
C58 0.088(7) 0.128(9) 0.131(10) -0.010(8) 0.054(7) 0.049(7)
C59 0.098(9) 0.186(14) 0.150(11) 0.015(10) 0.035(8) 0.086(9)
C60 0.078(6) 0.111(8) 0.095(7) 0.017(6) 0.032(5) 0.063(6)
C61 0.050(2) 0.115(4) 0.140(4) 0.014(3) 0.001(2) 0.007(2)
C62 0.050(2) 0.115(4) 0.140(4) 0.014(3) 0.001(2) 0.007(2)
C63 0.050(2) 0.115(4) 0.140(4) 0.014(3) 0.001(2) 0.007(2)
C64 0.050(2) 0.115(4) 0.140(4) 0.014(3) 0.001(2) 0.007(2)
C65 0.054(5) 0.074(6) 0.128(8) 0.000(5) 0.018(5) 0.008(5)
C66 0.041(4) 0.074(5) 0.061(4) -0.005(4) 0.011(3) 0.010(3)
C67 0.041(4) 0.045(4) 0.059(4) -0.002(3) -0.001(3) 0.011(3)
C68 0.038(4) 0.081(5) 0.048(4) 0.007(4) 0.016(3) 0.001(3)
C69 0.065(5) 0.091(6) 0.040(4) -0.010(4) 0.018(3) -0.007(4)
C70 0.114(8) 0.111(8) 0.057(5) -0.010(5) 0.030(5) -0.025(7)
C71 0.187(14) 0.158(12) 0.062(7) 0.014(7) 0.009(7) -0.044(10)
C72 0.087(6) 0.090(6) 0.070(5) -0.029(5) 0.043(5) -0.037(5)
C100 0.043(5) 0.088(6) 0.155(9) 0.036(6) 0.042(5) -0.001(4)
C101 0.068(5) 0.067(5) 0.058(4) 0.009(4) 0.038(4) 0.018(4)
C102 0.151(10) 0.065(6) 0.090(7) -0.035(5) 0.065(7) -0.038(6)
C103 0.107(9) 0.061(6) 0.128(9) -0.038(6) -0.006(7) 0.061(6)
C104 0.073(6) 0.116(9) 0.122(9) -0.019(7) 0.003(6) 0.043(6)
C105 0.052(5) 0.079(6) 0.070(6) -0.004(5) -0.006(4) 0.007(4)
Fe1 0.0314(4) 0.0595(6) 0.0480(5) -0.0086(4) 0.0181(4) -0.0076(4)
Fe2 0.0404(5) 0.0440(5) 0.0494(5) -0.0032(4) 0.0238(4) -0.0023(4)
Fe3 0.0389(5) 0.0486(6) 0.0551(6) -0.0159(4) 0.0114(4) 0.0041(4)
Fe4 0.0433(6) 0.0747(8) 0.1023(9) -0.0504(7) 0.0053(6) 0.0125(5)
Fe5 0.0439(6) 0.0685(7) 0.0669(7) 0.0077(5) 0.0092(5) 0.0225(5)
Fe6 0.0331(5) 0.0823(8) 0.0636(7) -0.0058(5) 0.0027(5) 0.0187(5)
N1 0.035(3) 0.041(3) 0.048(3) 0.002(2) 0.018(2) 0.000(2)
N2 0.046(3) 0.069(4) 0.057(3) 0.007(3) 0.035(3) -0.006(3)
N3 0.055(3) 0.043(3) 0.055(3) -0.012(2) 0.034(3) -0.016(2)
N4 0.070(4) 0.071(4) 0.060(4) -0.014(3) 0.043(3) -0.024(3)
N5 0.073(6) 0.153(9) 0.206(11) -0.039(8) 0.098(7) -0.001(6)
N6 0.057(4) 0.096(5) 0.054(3) -0.006(3) 0.035(3) 0.006(4)
N7 0.054(3) 0.050(3) 0.063(4) 0.004(3) 0.031(3) 0.011(3)
N8 0.078(4) 0.060(4) 0.062(4) 0.015(3) 0.036(3) 0.021(3)
N9 0.035(3) 0.041(3) 0.046(3) 0.003(2) 0.016(2) 0.006(2)
N10 0.044(3) 0.058(3) 0.046(3) -0.002(2) 0.021(2) -0.002(3)
N11 0.056(4) 0.088(5) 0.070(4) 0.004(4) 0.017(3) 0.027(4)
N12 0.046(3) 0.049(3) 0.053(3) -0.007(3) 0.015(3) 0.007(2)
N13 0.039(3) 0.045(3) 0.052(3) -0.009(2) 0.010(2) 0.006(2)
N14 0.039(3) 0.062(4) 0.056(3) -0.001(3) 0.015(3) 0.007(3)
N15 0.039(3) 0.065(4) 0.064(4) -0.017(3) 0.005(3) 0.009(3)
N16 0.059(4) 0.108(6) 0.101(6) -0.071(5) 0.015(4) 0.019(4)
N17 0.109(4) 0.246(6) 0.129(4) -0.096(4) 0.064(3) -0.028(4)
N18 0.109(4) 0.246(6) 0.129(4) -0.096(4) 0.064(3) -0.028(4)
N19 0.091(3) 0.160(5) 0.221(6) -0.119(5) -0.017(3) 0.067(3)
N20 0.091(3) 0.160(5) 0.221(6) -0.119(5) -0.017(3) 0.067(3)
N21 0.047(4) 0.070(4) 0.098(5) -0.031(4) 0.014(3) 0.014(3)
N22 0.045(3) 0.042(3) 0.068(4) 0.008(3) 0.011(3) 0.004(3)
N23 0.237(16) 0.071(7) 0.183(12) 0.056(7) 0.070(11) 0.000(8)
N24 0.093(5) 0.054(4) 0.090(5) 0.028(4) 0.041(4) 0.025(4)
N25 0.038(3) 0.060(4) 0.068(4) 0.006(3) 0.015(3) 0.013(3)
N26 0.041(3) 0.066(4) 0.077(4) -0.009(3) 0.019(3) 0.003(3)
N27 0.044(4) 0.090(5) 0.079(5) 0.021(4) 0.006(3) 0.026(3)
N28 0.034(3) 0.090(5) 0.086(5) 0.001(4) 0.001(3) 0.023(3)
N29 0.087(6) 0.149(8) 0.102(6) 0.004(6) 0.048(5) 0.053(6)
N30 0.043(3) 0.090(5) 0.084(5) -0.007(4) 0.012(3) 0.020(3)
N31 0.050(2) 0.115(4) 0.140(4) 0.014(3) 0.001(2) 0.007(2)
N32 0.050(2) 0.115(4) 0.140(4) 0.014(3) 0.001(2) 0.007(2)
N33 0.035(3) 0.074(4) 0.068(4) -0.014(3) 0.013(3) 0.009(3)
N34 0.029(3) 0.070(4) 0.058(4) -0.002(3) 0.011(3) 0.000(2)
N35 0.153(8) 0.103(7) 0.056(5) -0.032(4) 0.037(5) -0.031(6)
N36 0.050(3) 0.072(4) 0.059(4) -0.018(3) 0.028(3) -0.018(3)
N100 0.040(3) 0.112(5) 0.065(4) -0.016(4) 0.028(3) -0.022(3)
N101 0.036(3) 0.047(3) 0.057(3) 0.002(2) 0.022(2) 0.009(2)
N102 0.075(5) 0.081(5) 0.065(4) -0.024(4) 0.026(4) 0.001(4)
N103 0.069(5) 0.036(4) 0.149(8) -0.026(4) 0.001(5) 0.005(3)
N104 0.073(5) 0.077(5) 0.090(5) 0.015(4) 0.030(4) 0.041(4)
N105 0.066(4) 0.096(5) 0.045(4) -0.012(4) 0.005(3) 0.025(4)
O1 0.036(2) 0.055(3) 0.046(2) -0.0019(19) 0.0153(19) 0.0005(19)
O2 0.042(2) 0.060(3) 0.064(3) -0.026(2) 0.016(2) 0.005(2)
O3 0.029(2) 0.090(4) 0.057(3) -0.001(3) 0.004(2) 0.016(2)
S100 0.0642(18) 0.306(6) 0.253(5) 0.153(5) 0.080(3) 0.020(3)
S101 0.108(2) 0.264(5) 0.099(2) 0.038(2) 0.0604(18) 0.115(3)
S102 0.527(11) 0.135(3) 0.175(4) -0.036(3) 0.254(6) -0.062(5)
S103 0.103(2) 0.079(2) 0.375(7) -0.039(3) 0.107(4) -0.0110(19)
S104 0.117(3) 0.177(4) 0.359(8) -0.098(5) 0.074(4) 0.058(3)
S105 0.136(3) 0.166(3) 0.0790(17) -0.0550(19) 0.0519(18) -0.058(2)
Fe7 0.0398(7) 0.0387(7) 0.0704(9) 0.000 0.0285(6) 0.000
F1 0.0440(19) 0.0408(19) 0.066(2) -0.0062(16) 0.0292(18) -0.0006(15)
F2 0.043(2) 0.050(2) 0.076(3) 0.0079(18) 0.0277(19) 0.0056(16)
F3 0.059(3) 0.035(3) 0.098(4) 0.000 0.053(3) 0.000
F4 0.047(3) 0.039(3) 0.074(3) 0.000 0.022(3) 0.000
N200 0.153(11) 0.110(8) 0.187(12) -0.006(7) 0.090(10) 0.005(8)
C200 0.194(17) 0.138(12) 0.152(13) 0.034(9) 0.127(14) 0.033(12)
S200 0.270(6) 0.145(4) 0.208(5) 0.029(3) 0.168(5) 0.038(4)
N300 0.038(4) 0.200(12) 0.099(6) -0.034(9) 0.014(4) -0.038(7)
C300 0.032(4) 0.035(4) 0.083(6) 0.021(4) 0.005(4) -0.009(3)
S300 0.101(2) 0.110(2) 0.114(2) 0.0053(17) 0.0476(17) 0.0042(16)

loop_
_atom_type_symbol
_atom_type_description
_atom_type_scat_dispersion_real
_atom_type_scat_dispersion_imag
_atom_type_scat_source
C C 0.0033 0.0016 'International Tables Vol C Tables 4.2.6.8 and 6.1.1.4'
H H 0.0000 0.0000 'International Tables Vol C Tables 4.2.6.8 and 6.1.1.4'
F F 0.0171 0.0103 'International Tables Vol C Tables 4.2.6.8 and 6.1.1.4'
Fe Fe 0.3463 0.8444 'International Tables Vol C Tables 4.2.6.8 and 6.1.1.4'
N N 0.0061 0.0033 'International Tables Vol C Tables 4.2.6.8 and 6.1.1.4'
O O 0.0106 0.0060 'International Tables Vol C Tables 4.2.6.8 and 6.1.1.4'
S S 0.1246 0.1234 'International Tables Vol C Tables 4.2.6.8 and 6.1.1.4'

loop_
_geom_angle_atom_site_label_1
_geom_angle_atom_site_label_2
_geom_angle_atom_site_label_3
_geom_angle
_geom_angle_site_symmetry_1
_geom_angle_site_symmetry_3
N1 C1 N2 111.4(6) . .
N2 C2 C4 104.3(6) . .
N2 C2 C3 125.2(6) . .
C4 C2 C3 130.4(7) . .
N1 C4 C2 109.0(6) . .
N1 C4 C5 118.3(6) . .
C2 C4 C5 132.7(6) . .
N3 C5 C4 118.9(6) . .
N3 C6 C7 111.0(5) . .
C6 C7 N4 110.9(6) . .
N4 C8 C9 117.9(7) . .
N6 C9 C10 107.2(10) . .
N6 C9 C8 118.9(7) . .
C10 C9 C8 133.6(10) . .
N5 C10 C9 106.5(10) . .
N5 C10 C11 123.2(12) . .
C9 C10 C11 130.1(14) . .
N6 C12 N5 109.1(9) . .
N7 C13 N8 110.7(7) . .
N8 C14 C16 103.3(6) . .
N8 C14 C15 122.6(7) . .
C16 C14 C15 133.9(7) . .
N7 C16 C14 110.1(6) . .
N7 C16 C17 116.6(6) . .
C14 C16 C17 133.3(6) . .
N9 C17 C16 118.6(6) . .
N9 C18 C19 113.0(5) . .
N10 C19 C18 111.8(5) . .
N10 C20 C21 119.2(6) . .
C20 C21 N12 117.9(6) . .
C20 C21 C22 134.5(7) . .
N12 C21 C22 107.5(6) . .
N11 C22 C21 106.0(7) . .
N11 C22 C23 122.6(8) . .
C21 C22 C23 131.4(9) . .
N12 C24 N11 111.6(7) . .
N13 C25 N14 111.2(6) . .
C28 C26 N14 103.6(6) . .
C28 C26 C27 132.8(7) . .
N14 C26 C27 123.7(8) . .
C26 C28 N13 111.6(6) . .
C26 C28 C29 134.2(7) . .
N13 C28 C29 114.3(8) . .
N15 C29 C28 119.9(7) . .
N15 C30 C31 113.0(7) . .
N16 C31 C30 111.4(7) . .
N16 C32 C33 117.6(10) . .
N18 C33 C32 117.5(14) . .
N18 C33 C34 106.7(13) . .
C32 C33 C34 135.6(14) . .
N17 C34 C33 108.3(13) . .
N17 C34 C35 123.1(14) . .
C33 C34 C35 128.5(13) . .
N18 C36 N17 111.4(12) . .
N19 C37 N20 106.3(10) . .
C40 C38 N20 103.8(10) . .
C40 C38 C39 133.0(12) . .
N20 C38 C39 123.0(10) . .
C38 C40 N19 110.7(10) . .
C38 C40 C41 132.6(11) . .
N19 C40 C41 116.6(9) . .
N21 C41 C40 118.0(8) . .
N21 C42 C43 112.5(7) . .
N22 C43 C42 112.2(6) . .
N22 C44 C45 121.9(8) . .
C44 C45 C46 133.2(11) . .
C44 C45 N24 115.9(8) . .
C46 C45 N24 109.6(11) . .
C45 C46 N23 102.2(13) . .
C45 C46 C47 134.4(15) . .
N23 C46 C47 123.3(16) . .
N23 C48 N24 110.5(11) . .
N25 C49 N26 110.9(7) . .
C52 C50 N26 105.7(8) . .
C52 C50 C51 131.7(8) . .
N26 C50 C51 122.6(8) . .
C50 C52 N25 109.3(7) . .
C50 C52 C53 134.3(8) . .
N25 C52 C53 116.4(8) . .
N27 C53 C52 120.0(8) . .
N27 C54 C55 111.6(7) . .
N28 C55 C54 110.1(7) . .
N28 C56 C57 122.8(8) . .
C58 C57 C56 135.8(10) . .
C58 C57 N30 108.6(10) . .
C56 C57 N30 115.6(9) . .
C57 C58 N29 105.9(9) . .
C57 C58 C59 129.4(13) . .
N29 C58 C59 124.7(11) . .
N30 C60 N29 111.4(9) . .
N32 C61 N31 109.7(10) . .
N32 C62 C64 102.0(10) . .
N32 C62 C63 121.5(9) . .
C64 C62 C63 136.5(10) . .
N31 C64 C62 112.3(9) . .
N31 C64 C65 118.4(10) . .
C62 C64 C65 129.2(11) . .
N33 C65 C64 117.8(10) . .
C67 C66 N33 110.6(6) . .
N34 C67 C66 110.1(6) . .
N34 C68 C69 115.6(7) . .
C70 C69 N36 108.9(8) . .
C70 C69 C68 133.0(8) . .
N36 C69 C68 118.2(6) . .
N35 C70 C69 107.0(8) . .
N35 C70 C71 121.4(9) . .
C69 C70 C71 131.6(11) . .
N36 C72 N35 109.0(8) . .
N100 C100 S100 172.7(10) . .
N101 C101 S101 179.0(7) . .
N102 C102 S102 178.2(10) . .
N103 C103 S103 178.1(10) . .
N104 C104 S104 175.1(14) . .
N105 C105 S105 174.0(10) . .
O1 Fe1 N100 95.6(2) . .
O1 Fe1 N1 95.87(18) . .
N100 Fe1 N1 167.7(2) . .
O1 Fe1 N34 97.8(2) . .
N100 Fe1 N34 96.0(3) . .
N1 Fe1 N34 86.84(19) . .
O1 Fe1 N3 102.02(19) . .
N100 Fe1 N3 95.9(3) . .
N1 Fe1 N3 77.38(19) . .
N34 Fe1 N3 155.8(2) . .
O1 Fe1 N36 172.9(2) . .
N100 Fe1 N36 83.6(2) . .
N1 Fe1 N36 85.5(2) . .
N34 Fe1 N36 75.3(2) . .
N3 Fe1 N36 85.1(2) . .
O1 Fe2 N101 97.5(2) . .
O1 Fe2 N9 98.01(19) . .
N101 Fe2 N9 95.10(19) . .
O1 Fe2 N6 93.8(2) . .
N101 Fe2 N6 167.2(2) . .
N9 Fe2 N6 89.2(2) . .
O1 Fe2 N4 100.2(2) . .
N101 Fe2 N4 95.6(2) . .
N9 Fe2 N4 157.5(2) . .
N6 Fe2 N4 76.4(3) . .
O1 Fe2 N7 172.5(2) . .
N101 Fe2 N7 86.2(2) . .
N9 Fe2 N7 75.1(2) . .
N6 Fe2 N7 83.2(2) . .
N4 Fe2 N7 85.9(2) . .
O2 Fe3 N102 98.4(3) . .
O2 Fe3 N13 93.4(2) . .
N102 Fe3 N13 166.3(2) . .
O2 Fe3 N15 97.4(2) . .
N102 Fe3 N15 94.7(3) . .
N13 Fe3 N15 76.8(2) . .
O2 Fe3 N10 96.4(2) . .
N102 Fe3 N10 96.6(2) . .
N13 Fe3 N10 88.9(2) . .
N15 Fe3 N10 160.7(2) . .
O2 Fe3 N12 170.44(19) . .
N102 Fe3 N12 87.9(2) . .
N13 Fe3 N12 81.4(2) . .
N15 Fe3 N12 89.2(2) . .
N10 Fe3 N12 75.7(2) . .
O2 Fe4 N103 98.6(3) . .
O2 Fe4 N18 94.1(4) . .
N103 Fe4 N18 164.2(4) . .
O2 Fe4 N21 95.7(2) . .
N103 Fe4 N21 93.4(3) . .
N18 Fe4 N21 94.6(4) . .
O2 Fe4 N16 98.9(2) . .
N103 Fe4 N16 93.4(4) . .
N18 Fe4 N16 75.3(4) . .
N21 Fe4 N16 162.7(3) . .
O2 Fe4 N19 171.2(3) . .
N103 Fe4 N19 83.7(5) . .
N18 Fe4 N19 85.2(6) . .
N21 Fe4 N19 75.6(3) . .
N16 Fe4 N19 89.4(3) . .
O3 Fe5 N104 97.2(3) . .
O3 Fe5 N22 97.6(2) . .
N104 Fe5 N22 95.1(3) . .
O3 Fe5 N27 100.8(3) . .
N104 Fe5 N27 96.0(3) . .
N22 Fe5 N27 157.1(3) . .
O3 Fe5 N25 96.7(2) . .
N104 Fe5 N25 165.5(3) . .
N22 Fe5 N25 87.4(2) . .
N27 Fe5 N25 77.0(3) . .
O3 Fe5 N24 173.3(2) . .
N104 Fe5 N24 84.8(3) . .
N22 Fe5 N24 75.8(3) . .
N27 Fe5 N24 85.4(3) . .
N25 Fe5 N24 81.9(2) . .
O3 Fe6 N105 95.9(3) . .
O3 Fe6 N30 96.6(2) . .
N105 Fe6 N30 164.2(2) . .
O3 Fe6 N33 95.4(2) . .
N105 Fe6 N33 98.2(3) . .
N30 Fe6 N33 90.1(3) . .
O3 Fe6 N28 100.7(2) . .
N105 Fe6 N28 91.2(3) . .
N30 Fe6 N28 77.0(3) . .
N33 Fe6 N28 160.4(3) . .
O3 Fe6 N31 170.4(3) . .
N105 Fe6 N31 87.8(4) . .
N30 Fe6 N31 81.4(3) . .
N33 Fe6 N31 75.2(3) . .
N28 Fe6 N31 88.1(3) . .
C1 N1 C4 106.1(5) . .
C1 N1 Fe1 142.5(4) . .
C4 N1 Fe1 111.4(4) . .
C1 N2 C2 109.2(5) . .
C5 N3 C6 119.9(6) . .
C5 N3 Fe1 113.7(4) . .
C6 N3 Fe1 126.3(4) . .
C8 N4 C7 119.0(7) . .
C8 N4 Fe2 115.2(6) . .
C7 N4 Fe2 125.7(4) . .
C10 N5 C12 109.2(9) . .
C12 N6 C9 108.0(7) . .
C12 N6 Fe2 140.8(6) . .
C9 N6 Fe2 111.2(5) . .
C13 N7 C16 106.2(6) . .
C13 N7 Fe2 141.2(5) . .
C16 N7 Fe2 112.6(4) . .
C13 N8 C14 109.7(6) . .
C17 N9 C18 120.5(5) . .
C17 N9 Fe2 117.0(4) . .
C18 N9 Fe2 122.5(4) . .
C20 N10 C19 122.0(6) . .
C20 N10 Fe3 115.7(4) . .
C19 N10 Fe3 122.0(4) . .
C22 N11 C24 109.3(6) . .
C24 N12 C21 105.6(6) . .
C24 N12 Fe3 142.9(5) . .
C21 N12 Fe3 111.4(4) . .
C25 N13 C28 104.5(6) . .
C25 N13 Fe3 141.1(5) . .
C28 N13 Fe3 114.5(5) . .
C25 N14 C26 109.2(6) . .
C29 N15 C30 119.3(7) . .
C29 N15 Fe3 114.5(5) . .
C30 N15 Fe3 126.1(6) . .
C32 N16 C31 116.8(9) . .
C32 N16 Fe4 116.1(7) . .
C31 N16 Fe4 127.1(8) . .
C34 N17 C36 105.7(13) . .
C36 N18 C33 107.4(13) . .
C36 N18 Fe4 139.6(10) . .
C33 N18 Fe4 112.9(10) . .
C37 N19 C40 107.6(9) . .
C37 N19 Fe4 139.2(8) . .
C40 N19 Fe4 113.1(7) . .
C38 N20 C37 111.4(9) . .
C41 N21 C42 119.3(7) . .
C41 N21 Fe4 116.6(6) . .
C42 N21 Fe4 124.1(5) . .
C44 N22 C43 121.1(6) . .
C44 N22 Fe5 114.8(5) . .
C43 N22 Fe5 123.6(4) . .
C48 N23 C46 110.9(11) . .
C48 N24 C45 106.1(9) . .
C48 N24 Fe5 142.6(8) . .
C45 N24 Fe5 111.2(6) . .
C49 N25 C52 106.0(6) . .
C49 N25 Fe5 141.6(5) . .
C52 N25 Fe5 112.2(5) . .
C49 N26 C50 108.1(6) . .
C53 N27 C54 119.4(8) . .
C53 N27 Fe5 113.8(5) . .
C54 N27 Fe5 126.6(6) . .
C56 N28 C55 120.5(8) . .
C56 N28 Fe6 111.9(7) . .
C55 N28 Fe6 127.5(6) . .
C60 N29 C58 108.8(9) . .
C60 N30 C57 105.1(8) . .
C60 N30 Fe6 142.6(6) . .
C57 N30 Fe6 111.8(7) . .
C64 N31 C61 106.3(10) . .
C64 N31 Fe6 112.5(6) . .
C61 N31 Fe6 141.2(9) . .
C61 N32 C62 109.6(8) . .
C65 N33 C66 122.0(8) . .
C65 N33 Fe6 115.5(6) . .
C66 N33 Fe6 122.4(5) . .
C68 N34 C67 118.0(6) . .
C68 N34 Fe1 118.9(5) . .
C67 N34 Fe1 123.1(4) . .
C70 N35 C72 107.8(7) . .
C72 N36 C69 107.3(7) . .
C72 N36 Fe1 140.4(6) . .
C69 N36 Fe1 111.6(5) . .
C100 N100 Fe1 169.5(8) . .
C101 N101 Fe2 175.0(6) . .
C102 N102 Fe3 175.3(8) . .
C103 N103 Fe4 160.8(9) . .
C104 N104 Fe5 174.0(8) . .
C105 N105 Fe6 172.1(9) . .
Fe1 O1 Fe2 131.3(3) . .
Fe4 O2 Fe3 136.0(3) . .
Fe5 O3 Fe6 133.3(3) . .
F1 Fe7 F1 176.4(2) . 2
F1 Fe7 F3 91.79(11) . .
F1 Fe7 F3 91.79(11) 2 .
F1 Fe7 F2 90.46(15) . .
F1 Fe7 F2 89.53(15) 2 .
F3 Fe7 F2 90.06(11) . .
F1 Fe7 F2 89.53(15) . 2
F1 Fe7 F2 90.47(15) 2 2
F3 Fe7 F2 90.05(11) . 2
F2 Fe7 F2 179.9(2) . 2
F1 Fe7 F4 88.21(11) . .
F1 Fe7 F4 88.21(11) 2 .
F3 Fe7 F4 180.0 . .
F2 Fe7 F4 89.94(11) . .
F2 Fe7 F4 89.95(11) 2 .
N200 C200 S200 176.4(18) . .
N300 C300 S300 170.8(15) . .
N400 C400 S400 167.1(15) . .
N500 C500 S500 154(4) . .
N600 C600 S600 149.7(16) . .
S600 S600 C600 125.7(14) 2 .
N700 C700 S700 156(4) . .
N800 C800 S800 148(3) . .

loop_
_geom_bond_atom_site_label_1
_geom_bond_atom_site_label_2
_geom_bond_distance
_geom_bond_site_symmetry_2
C1 N1 1.303(8) .
C1 N2 1.350(8) .
C2 N2 1.361(9) .
C2 C4 1.402(9) .
C2 C3 1.454(10) .
C4 N1 1.390(8) .
C4 C5 1.414(9) .
C5 N3 1.274(8) .
C6 N3 1.460(8) .
C6 C7 1.500(10) .
C7 N4 1.507(10) .
C8 N4 1.269(10) .
C8 C9 1.424(13) .
C9 N6 1.363(10) .
C9 C10 1.410(14) .
C10 N5 1.324(16) .
C10 C11 1.519(16) .
C12 N6 1.325(10) .
C12 N5 1.364(12) .
C13 N7 1.317(9) .
C13 N8 1.352(10) .
C14 N8 1.373(10) .
C14 C16 1.405(10) .
C14 C15 1.448(11) .
C16 N7 1.377(8) .
C16 C17 1.429(9) .
C17 N9 1.267(7) .
C18 N9 1.471(8) .
C18 C19 1.493(9) .
C19 N10 1.471(8) .
C20 N10 1.297(8) .
C20 C21 1.376(10) .
C21 N12 1.413(9) .
C21 C22 1.419(10) .
C22 N11 1.340(10) .
C22 C23 1.461(11) .
C24 N12 1.324(9) .
C24 N11 1.353(10) .
C25 N13 1.326(8) .
C25 N14 1.340(9) .
C26 C28 1.365(11) .
C26 N14 1.383(9) .
C26 C27 1.465(11) .
C28 N13 1.387(9) .
C28 C29 1.464(11) .
C29 N15 1.280(10) .
C30 N15 1.479(10) .
C30 C31 1.507(11) .
C31 N16 1.489(12) .
C32 N16 1.244(16) .
C32 C33 1.397(18) .
C33 N18 1.384(16) .
C33 C34 1.41(2) .
C34 N17 1.327(15) .
C34 C35 1.480(18) .
C36 N18 1.290(16) .
C36 N17 1.409(18) .
C37 N19 1.336(13) .
C37 N20 1.380(14) .
C38 C40 1.354(14) .
C38 N20 1.373(14) .
C38 C39 1.522(16) .
C40 N19 1.389(15) .
C40 C41 1.445(14) .
C41 N21 1.319(10) .
C42 N21 1.455(9) .
C42 C43 1.493(10) .
C43 N22 1.471(9) .
C44 N22 1.288(11) .
C44 C45 1.371(13) .
C45 C46 1.394(18) .
C45 N24 1.406(12) .
C46 N23 1.411(19) .
C46 C47 1.56(2) .
C48 N23 1.317(16) .
C48 N24 1.330(14) .
C49 N25 1.315(8) .
C49 N26 1.318(9) .
C50 C52 1.342(11) .
C50 N26 1.377(10) .
C50 C51 1.521(13) .
C52 N25 1.377(10) .
C52 C53 1.425(11) .
C53 N27 1.287(11) .
C54 N27 1.486(9) .
C54 C55 1.546(14) .
C55 N28 1.445(12) .
C56 N28 1.274(12) .
C56 C57 1.389(14) .
C57 C58 1.348(14) .
C57 N30 1.409(11) .
C58 N29 1.364(14) .
C58 C59 1.509(14) .
C60 N30 1.310(12) .
C60 N29 1.319(11) .
C61 N32 1.308(13) .
C61 N31 1.316(11) .
C62 N32 1.350(13) .
C62 C64 1.374(14) .
C62 C63 1.445(15) .
C64 N31 1.281(14) .
C64 C65 1.478(13) .
C65 N33 1.253(10) .
C66 C67 1.471(10) .
C66 N33 1.485(8) .
C67 N34 1.470(9) .
C68 N34 1.309(8) .
C68 C69 1.438(11) .
C69 C70 1.375(11) .
C69 N36 1.391(10) .
C70 N35 1.358(13) .
C70 C71 1.557(14) .
C72 N36 1.326(10) .
C72 N35 1.403(11) .
C100 N100 1.104(9) .
C100 S100 1.628(9) .
C101 N101 1.125(8) .
C101 S101 1.657(8) .
C102 N102 1.144(11) .
C102 S102 1.569(12) .
C103 N103 1.206(17) .
C103 S103 1.567(17) .
C104 N104 1.105(11) .
C104 S104 1.642(12) .
C105 N105 1.105(11) .
C105 S105 1.680(12) .
Fe1 O1 1.797(4) .
Fe1 N100 2.043(6) .
Fe1 N1 2.128(5) .
Fe1 N34 2.139(6) .
Fe1 N3 2.178(5) .
Fe1 N36 2.217(6) .
Fe2 O1 1.800(4) .
Fe2 N101 2.026(5) .
Fe2 N9 2.159(5) .
Fe2 N6 2.163(6) .
Fe2 N4 2.165(6) .
Fe2 N7 2.196(6) .
Fe3 O2 1.794(4) .
Fe3 N102 2.034(8) .
Fe3 N13 2.140(6) .
Fe3 N15 2.167(6) .
Fe3 N10 2.169(5) .
Fe3 N12 2.187(5) .
Fe4 O2 1.794(4) .
Fe4 N103 2.022(11) .
Fe4 N18 2.111(13) .
Fe4 N21 2.168(6) .
Fe4 N16 2.171(8) .
Fe4 N19 2.216(8) .
Fe5 O3 1.790(6) .
Fe5 N104 2.003(7) .
Fe5 N22 2.146(6) .
Fe5 N27 2.153(7) .
Fe5 N25 2.158(6) .
Fe5 N24 2.212(8) .
Fe6 O3 1.801(5) .
Fe6 N105 2.032(8) .
Fe6 N30 2.143(8) .
Fe6 N33 2.166(7) .
Fe6 N28 2.183(7) .
Fe6 N31 2.211(8) .
Fe7 F1 1.899(3) .
Fe7 F1 1.899(3) 2
Fe7 F3 1.957(5) .
Fe7 F2 1.963(4) .
Fe7 F2 1.963(4) 2
Fe7 F4 1.990(5) .
N200 C200 1.135(18) .
C200 S200 1.67(2) .
N300 C300 0.891(12) .
C300 S300 1.715(10) .
N400 C400 1.02(3) .
C400 S400 1.678(18) .
N500 C500 1.135(18) .
C500 S500 1.674(18) .
N600 C600 1.087(13) .
C600 S600 1.720(14) .
S600 S600 1.66(3) 2
N700 C700 1.095(16) .
C700 S700 1.634(17) .
N800 C800 1.123(17) .
C800 S800 1.647(16) .
O1M C1M 1.456(11) .
O2M C2M 1.444(12) .

loop_
_platon_squeeze_void_nr
_platon_squeeze_void_average_x
_platon_squeeze_void_average_y
_platon_squeeze_void_average_z
_platon_squeeze_void_volume
_platon_squeeze_void_count_electrons
_platon_squeeze_void_content
1 0.165 0.250 -0.085 4163 675 ' '
2 0.665 0.750 -0.085 4163 675 ' '
3 0.230 0.838 0.052 24 4 ' '
4 0.730 0.338 0.052 24 4 ' '
5 0.270 0.338 0.448 24 5 ' '
6 0.770 0.838 0.448 24 5 ' '
7 0.230 0.162 0.552 25 3 ' '
8 0.730 0.662 0.552 25 3 ' '
9 0.270 0.662 0.948 25 4 ' '
10 0.770 0.162 0.948 25 4 ' '
